data_4127215
loop_
_publ_author_name
'Sun, Meng-Jia'
'Liu, Yingying'
'Yan, Yaming'
'Li, Rui'
'Shi, Qiang'
'Zhao, Yong Sheng'
'Zhong, Yu-Wu'
'Yao, Jiannian'

_publ_section_title
;
 In Situ Visualization of Assembly and Photonic Signal Processing in a
 Triplet Light-Harvesting Nanosystem.
;
_journal_name_full 'Journal of the American Chemical Society'
_journal_paper_doi 10.1021/jacs.7b12519
_journal_year 2018
_chemical_formula_moiety 'C30 H23 Ir N5, F6 P'
_chemical_formula_sum 'C30 H23 F6 Ir N5 P'
_chemical_formula_weight 790.70
_space_group_crystal_system orthorhombic
_space_group_IT_number 61
_space_group_name_Hall '-P 2ac 2ab'
_space_group_name_H-M_alt 'P b c a'
_symmetry_space_group_name_Hall '-P 2ac 2ab'
_symmetry_space_group_name_H-M 'P b c a'
_atom_sites_solution_hydrogens geom
_atom_sites_solution_primary dual
_audit_creation_date 2017-04-24
_audit_creation_method
;
Olex2 1.2
(compiled 2017.03.28 svn.r3405 for OlexSys, GUI svn.r5335)
;
_audit_update_record
;
????
;
_cell_angle_alpha 90
_cell_angle_beta 90
_cell_angle_gamma 90
_cell_formula_units_Z 8
_cell_length_a 10.887(2)
_cell_length_b 15.832(3)
_cell_length_c 32.699(7)
_cell_measurement_reflns_used 10614
_cell_measurement_temperature 173(2)
_cell_measurement_theta_max 27.4855
_cell_measurement_theta_min 1.2462
_cell_volume 5636.1(19)
_computing_cell_refinement 'CrystalClear (Rigaku Inc., 2007)'
_computing_data_collection 'CrystalClear (Rigaku Inc., 2007)'
_computing_data_reduction 'CrystalClear (Rigaku Inc., 2007)'
_computing_molecular_graphics 'Olex2 (Dolomanov et al., 2009)'
_computing_publication_material 'CIFTAB (Sheldrick, 2013)'
_computing_structure_refinement 'ShelXL (Sheldrick, 2015)'
_computing_structure_solution 'ShelXT (Sheldrick, 2015)'
_diffrn_ambient_temperature 173(2)
_diffrn_measured_fraction_theta_full 0.995
_diffrn_measured_fraction_theta_max 0.991
_diffrn_measurement_device_type 'MM007-HF CCD(Saturn 724+)'
_diffrn_measurement_method '\w scans at fixed \c = 45\%'
_diffrn_radiation_monochromator Confocal
_diffrn_radiation_type MoK\a
_diffrn_radiation_wavelength 0.71073
_diffrn_reflns_av_R_equivalents 0.0562
_diffrn_reflns_av_unetI/netI 0.0562
_diffrn_reflns_Laue_measured_fraction_full 0.995
_diffrn_reflns_Laue_measured_fraction_max 0.991
_diffrn_reflns_limit_h_max 10
_diffrn_reflns_limit_h_min -13
_diffrn_reflns_limit_k_max 20
_diffrn_reflns_limit_k_min -13
_diffrn_reflns_limit_l_max 25
_diffrn_reflns_limit_l_min -42
_diffrn_reflns_number 19241
_diffrn_reflns_point_group_measured_fraction_full 0.995
_diffrn_reflns_point_group_measured_fraction_max 0.991
_diffrn_reflns_theta_full 25.242
_diffrn_reflns_theta_max 27.474
_diffrn_reflns_theta_min 2.354
_diffrn_source Confocal
_exptl_absorpt_coefficient_mu 4.865
_exptl_absorpt_correction_T_max 1.00000
_exptl_absorpt_correction_T_min 0.7842
_exptl_absorpt_correction_type multi-scan
_exptl_absorpt_process_details 'CrystalClear (Rigaku Inc., 2007)'
_exptl_crystal_colour yellow
_exptl_crystal_density_diffrn 1.864
_exptl_crystal_description plate
_exptl_crystal_F_000 3072
_exptl_crystal_size_max 0.101
_exptl_crystal_size_mid 0.097
_exptl_crystal_size_min 0.037
_refine_diff_density_max 1.178
_refine_diff_density_min -0.863
_refine_diff_density_rms 0.144
_refine_ls_extinction_method none
_refine_ls_goodness_of_fit_ref 1.221
_refine_ls_hydrogen_treatment constr
_refine_ls_matrix_type full
_refine_ls_number_parameters 452
_refine_ls_number_reflns 6392
_refine_ls_number_restraints 294
_refine_ls_restrained_S_all 1.195
_refine_ls_R_factor_all 0.0925
_refine_ls_R_factor_gt 0.0678
_refine_ls_shift/su_max 0.001
_refine_ls_shift/su_mean 0.000
_refine_ls_structure_factor_coef Fsqd
_refine_ls_weighting_details 'w=1/[\s^2^(Fo^2^)+(0.0138P)^2^+37.2269P] where P=(Fo^2^+2Fc^2^)/3'
_refine_ls_weighting_scheme calc
_refine_ls_wR_factor_gt 0.1070
_refine_ls_wR_factor_ref 0.1160
_reflns_Friedel_coverage 0.000
_reflns_number_gt 4880
_reflns_number_total 6392
_reflns_threshold_expression 'I > 2\s(I)'
_cod_data_source_file ja7b12519_si_002.cif
_cod_data_source_block mx5838b
_cod_original_cell_volume 5636(2)
_cod_database_code 4127215
_shelx_shelxl_version_number 2016/6
_shelx_space_group_comment
;
The symmetry employed for this shelxl refinement is uniquely defined
by the following loop, which should always be used as a source of
symmetry information in preference to the above space-group names.
They are only intended as comments.
;
_olex2_refinement_description
;
1. Fixed Uiso
 At 1.2 times of:
  All C(H) groups, All C(H,H) groups
2. Restrained distances
 C25A-C24A = C30-C29 = C28-C25A = C29-C28 = C27-C26 = C29A-C26 = C25-C24 = C24-
 C23
 1.38 with sigma of 0.001
 N3-C28 = N2-C30 = N4-C27 = N4-C23
 1.34 with sigma of 0.001
 N3A-C26 = N4-C30A
 1.34 with sigma of 0.001
 C24A-C23A = C25A-C24A = C28-C25A = C28-C27A
 1.38 with sigma of 0.001
3. Uiso/Uaniso restraints and constraints
N3 \\sim C28 \\sim C29 \\sim C30 \\sim C27A \\sim C24A \\sim C25A \\sim C23A
\\sim C24 \\sim C25 \\sim C26 \\sim C27 \\sim N3A \\sim C29A \\sim C30A \\sim
C23: within 1.7A with sigma of 0.02 and sigma for terminal atoms of 0.04
Uanis(N3) \\sim Ueq, Uanis(C29) \\sim Ueq, Uanis(C30) \\sim Ueq, Uanis(C27A)
\\sim Ueq, Uanis(C24A) \\sim Ueq, Uanis(C25A) \\sim Ueq, Uanis(C23A) \\sim Ueq,
Uanis(C24) \\sim Ueq, Uanis(C25) \\sim Ueq, Uanis(C26) \\sim Ueq, Uanis(C27)
\\sim Ueq, Uanis(N3A) \\sim Ueq, Uanis(C29A) \\sim Ueq, Uanis(C30A) \\sim Ueq,
Uanis(C23) \\sim Ueq, Uanis(C28) \\sim Ueq, Uanis(N2) \\sim Ueq, Uanis(N4)
\\sim Ueq: with sigma of 0.005 and sigma for terminal atoms of 0.01
4. Others
 Sof(H26A)=Sof(H28A)=Sof(N3A)=Sof(C27A)=Sof(C24A)=Sof(H24A)=Sof(C25A)=
 Sof(H25A)=Sof(C30A)=Sof(H30A)=Sof(C29A)=Sof(H29A)=Sof(C23A)=Sof(H23A)=1-FVAR(1)
 Sof(N3)=Sof(C23)=Sof(H23)=Sof(C24)=Sof(H24)=Sof(C25)=Sof(H25)=Sof(H26)=
 Sof(C27)=Sof(H28)=Sof(C29)=Sof(H29)=Sof(C30)=Sof(H30)=FVAR(1)
5.a Aromatic/amide H refined with riding coordinates:
 C1(H1), C2(H2), C3(H3), C4(H4), C8(H8), C9(H9), C10(H10), C11(H11), C13(H13),
 C14(H14), C15(H15), C16(H16), C19(H19), C20(H20), C21(H21), C22(H22), C23(H23),
  C24(H24), C25(H25), C26(H26), C26(H26A), C28(H28), C28(H28A), C29(H29),
 C30(H30), C24A(H24A), C25A(H25A), C30A(H30A), C29A(H29A), C23A(H23A)
;
_olex2_submission_special_instructions 'No special instructions were received'

loop_
_space_group_symop_operation_xyz
'x, y, z'
'-x+1/2, -y, z+1/2'
'-x, y+1/2, -z+1/2'
'x+1/2, -y+1/2, -z'
'-x, -y, -z'
'x-1/2, y, -z-1/2'
'x, -y-1/2, z-1/2'
'-x-1/2, y-1/2, z'

loop_
_atom_site_label
_atom_site_type_symbol
_atom_site_fract_x
_atom_site_fract_y
_atom_site_fract_z
_atom_site_U_iso_or_equiv
_atom_site_adp_type
_atom_site_occupancy
_atom_site_site_symmetry_order
_atom_site_calc_flag
_atom_site_refinement_flags_posn
_atom_site_refinement_flags_adp
_atom_site_refinement_flags_occupancy
_atom_site_disorder_assembly
_atom_site_disorder_group
Ir1 Ir 0.23536(2) 0.24843(2) 0.36320(2) 0.02656(10) Uani 1 1 d . . . . .
N1 N 0.3891(6) 0.1896(4) 0.3848(2) 0.0289(15) Uani 1 1 d . . . . .
N2 N 0.2141(6) 0.3145(4) 0.41953(19) 0.0275(14) Uani 1 1 d D U . . .
N3 N 0.138(3) 0.2817(16) 0.4469(5) 0.032(4) Uani 0.551(12) 1 d D U P A 1
N4 N 0.1082(6) 0.1741(3) 0.39752(19) 0.0261(14) Uani 1 1 d D U . . .
N5 N 0.0902(6) 0.3038(4) 0.3339(2) 0.0299(15) Uani 1 1 d . . . . .
C1 C 0.3916(8) 0.1188(5) 0.4073(3) 0.039(2) Uani 1 1 d . . . . .
H1 H 0.317333 0.096886 0.416535 0.047 Uiso 1 1 calc R . . . .
C2 C 0.4964(9) 0.0775(6) 0.4174(3) 0.047(2) Uani 1 1 d . . . . .
H2 H 0.494450 0.029760 0.434004 0.057 Uiso 1 1 calc R . . . .
C3 C 0.6071(9) 0.1086(6) 0.4024(3) 0.048(3) Uani 1 1 d . . . . .
H3 H 0.679841 0.079458 0.407117 0.057 Uiso 1 1 calc R . . . .
C4 C 0.6083(8) 0.1817(6) 0.3806(3) 0.045(2) Uani 1 1 d . . . . .
H4 H 0.682721 0.204357 0.372012 0.055 Uiso 1 1 calc R . . . .
C5 C 0.4994(7) 0.2228(5) 0.3712(3) 0.0314(19) Uani 1 1 d . . . . .
C6 C 0.4852(7) 0.3015(5) 0.3483(3) 0.0331(19) Uani 1 1 d . . . . .
C7 C 0.3629(7) 0.3260(5) 0.3394(2) 0.0277(17) Uani 1 1 d . . . . .
C8 C 0.3458(8) 0.4027(5) 0.3183(2) 0.0336(19) Uani 1 1 d . . . . .
H8 H 0.266673 0.420788 0.312079 0.040 Uiso 1 1 calc R . . . .
C9 C 0.4461(8) 0.4517(5) 0.3067(3) 0.0332(19) Uani 1 1 d . . . . .
H9 H 0.433542 0.502536 0.293138 0.040 Uiso 1 1 calc R . . . .
C10 C 0.5646(8) 0.4250(6) 0.3154(3) 0.041(2) Uani 1 1 d . . . . .
H10 H 0.631047 0.457124 0.306517 0.049 Uiso 1 1 calc R . . . .
C11 C 0.5850(8) 0.3515(6) 0.3369(3) 0.043(2) Uani 1 1 d . . . . .
H11 H 0.664542 0.335397 0.343736 0.052 Uiso 1 1 calc R . . . .
C12 C 0.2382(7) 0.1823(5) 0.3099(3) 0.0288(17) Uani 1 1 d . . . . .
C13 C 0.3202(8) 0.1194(5) 0.2983(3) 0.037(2) Uani 1 1 d . . . . .
H13 H 0.380301 0.101581 0.316539 0.044 Uiso 1 1 calc R . . . .
C14 C 0.3134(8) 0.0832(5) 0.2600(3) 0.039(2) Uani 1 1 d . . . . .
H14 H 0.368462 0.040811 0.252906 0.047 Uiso 1 1 calc R . . . .
C15 C 0.2240(9) 0.1096(6) 0.2315(3) 0.048(2) Uani 1 1 d . . . . .
H15 H 0.220698 0.085594 0.205562 0.057 Uiso 1 1 calc R . . . .
C16 C 0.1419(8) 0.1714(6) 0.2427(3) 0.039(2) Uani 1 1 d . . . . .
H16 H 0.081532 0.188595 0.224403 0.047 Uiso 1 1 calc R . . . .
C17 C 0.1485(7) 0.2087(5) 0.2816(3) 0.0312(18) Uani 1 1 d . . . . .
C18 C 0.0643(7) 0.2741(5) 0.2957(2) 0.0303(18) Uani 1 1 d . . . . .
C19 C -0.0335(8) 0.3070(6) 0.2738(3) 0.040(2) Uani 1 1 d . . . . .
H19 H -0.051353 0.286467 0.247819 0.048 Uiso 1 1 calc R . . . .
C20 C -0.1052(8) 0.3709(6) 0.2908(3) 0.046(2) Uani 1 1 d . . . . .
H20 H -0.170236 0.394042 0.276136 0.055 Uiso 1 1 calc R . . . .
C21 C -0.0784(8) 0.3992(6) 0.3293(3) 0.041(2) Uani 1 1 d . . . . .
H21 H -0.126076 0.441185 0.341226 0.049 Uiso 1 1 calc R . . . .
C22 C 0.0186(7) 0.3654(5) 0.3501(3) 0.0325(19) Uani 1 1 d . . . . .
H22 H 0.036187 0.385355 0.376168 0.039 Uiso 1 1 calc R . . . .
C23 C 0.0630(16) 0.0995(7) 0.3852(5) 0.035(4) Uani 0.551(12) 1 d D U P A 1
H23 H 0.084879 0.079163 0.359572 0.042 Uiso 0.551(12) 1 calc R . P A 1
C24 C -0.0148(13) 0.0520(9) 0.4093(4) 0.039(3) Uani 0.551(12) 1 d D U P A 1
H24 H -0.043252 -0.000222 0.400281 0.046 Uiso 0.551(12) 1 calc R . P A 1
C25 C -0.0497(16) 0.0831(11) 0.4469(4) 0.040(4) Uani 0.551(12) 1 d D U P A 1
H25 H -0.105519 0.054594 0.463468 0.048 Uiso 0.551(12) 1 calc R . P A 1
C26 C 0.0013(7) 0.1576(5) 0.4587(2) 0.044(2) Uani 1 1 d D U . . .
H26 H -0.019449 0.178921 0.484281 0.053 Uiso 0.551(12) 1 calc R . P A 1
H26A H -0.026590 0.166716 0.485214 0.053 Uiso 0.449(12) 1 calc R . P A 2
C27 C 0.082(3) 0.2034(13) 0.4350(5) 0.028(4) Uani 0.551(12) 1 d D U P A 1
C28 C 0.1161(8) 0.3242(4) 0.4816(2) 0.042(2) Uani 1 1 d D U . . .
H28 H 0.063521 0.310384 0.503024 0.051 Uiso 0.551(12) 1 calc R . P A 1
H28A H 0.064933 0.302438 0.501825 0.051 Uiso 0.449(12) 1 calc R . P A 2
C29 C 0.1918(14) 0.3936(8) 0.4775(4) 0.044(4) Uani 0.551(12) 1 d D U P A 1
H29 H 0.203855 0.436836 0.496331 0.053 Uiso 0.551(12) 1 calc R . P A 1
C30 C 0.2457(14) 0.3851(6) 0.4395(4) 0.032(3) Uani 0.551(12) 1 d D U P A 1
H30 H 0.299458 0.424958 0.428771 0.038 Uiso 0.551(12) 1 calc R . P A 1
P1 P 0.7641(3) 0.36618(17) 0.45365(10) 0.0543(7) Uani 1 1 d . . . . .
F1 F 0.8880(6) 0.4186(4) 0.4593(3) 0.104(3) Uani 1 1 d . . . . .
F2 F 0.8047(6) 0.3064(4) 0.4905(2) 0.076(2) Uani 1 1 d . . . . .
F3 F 0.6976(7) 0.4275(4) 0.4853(3) 0.098(3) Uani 1 1 d . . . . .
F4 F 0.6399(5) 0.3160(4) 0.4489(2) 0.0654(17) Uani 1 1 d . . . . .
F5 F 0.7255(6) 0.4268(4) 0.4163(2) 0.086(2) Uani 1 1 d . . . . .
F6 F 0.8310(6) 0.3048(5) 0.4227(2) 0.086(2) Uani 1 1 d . . . . .
N3A N 0.076(3) 0.2041(14) 0.4352(6) 0.030(4) Uani 0.449(12) 1 d D U P A 2
C27A C 0.126(5) 0.278(2) 0.4460(7) 0.032(5) Uani 0.449(12) 1 d D U P A 2
C24A C 0.2612(14) 0.4275(11) 0.4627(4) 0.038(4) Uani 0.449(12) 1 d D U P A 2
H24A H 0.307960 0.475010 0.468838 0.045 Uiso 0.449(12) 1 calc R . P A 2
C25A C 0.1743(16) 0.3995(8) 0.4902(5) 0.044(5) Uani 0.449(12) 1 d D U P A 2
H25A H 0.155674 0.430206 0.513688 0.053 Uiso 0.449(12) 1 calc R . P A 2
C30A C 0.043(2) 0.1024(9) 0.3946(8) 0.040(5) Uani 0.449(12) 1 d D U P A 2
H30A H 0.041511 0.065979 0.372290 0.048 Uiso 0.449(12) 1 calc R . P A 2
C29A C -0.022(2) 0.0922(10) 0.4319(5) 0.041(4) Uani 0.449(12) 1 d D U P A 2
H29A H -0.074011 0.047040 0.437561 0.050 Uiso 0.449(12) 1 calc R . P A 2
C23A C 0.2797(17) 0.3859(10) 0.4261(4) 0.025(4) Uani 0.449(12) 1 d D U P A 2
H23A H 0.335005 0.406099 0.406761 0.030 Uiso 0.449(12) 1 calc R . P A 2

loop_
_atom_site_aniso_label
_atom_site_aniso_U_11
_atom_site_aniso_U_22
_atom_site_aniso_U_33
_atom_site_aniso_U_23
_atom_site_aniso_U_13
_atom_site_aniso_U_12
Ir1 0.02462(16) 0.02388(15) 0.03117(16) 0.00326(14) 0.00074(12) 0.00157(14)
N1 0.027(3) 0.034(4) 0.026(3) 0.016(3) -0.009(3) 0.003(3)
N2 0.030(3) 0.022(3) 0.030(3) 0.002(2) -0.004(3) -0.004(2)
N3 0.031(6) 0.032(5) 0.032(5) 0.004(4) 0.000(4) -0.002(4)
N4 0.027(3) 0.020(3) 0.031(3) 0.002(2) 0.005(3) -0.003(2)
N5 0.024(3) 0.030(4) 0.036(4) 0.008(3) 0.008(3) 0.003(3)
C1 0.040(5) 0.032(5) 0.045(5) 0.003(4) -0.008(4) -0.005(4)
C2 0.052(6) 0.031(5) 0.059(6) 0.012(4) -0.014(5) 0.004(4)
C3 0.040(5) 0.041(5) 0.063(7) -0.009(5) -0.018(5) 0.015(4)
C4 0.028(5) 0.037(5) 0.071(7) 0.001(5) -0.005(5) 0.007(4)
C5 0.028(4) 0.027(4) 0.039(5) 0.001(3) -0.009(4) 0.003(3)
C6 0.025(4) 0.037(5) 0.038(5) -0.002(4) 0.000(4) 0.005(3)
C7 0.039(4) 0.019(4) 0.025(4) -0.002(3) 0.004(4) 0.004(3)
C8 0.036(5) 0.033(4) 0.032(4) 0.010(4) 0.000(4) 0.003(4)
C9 0.038(5) 0.030(4) 0.032(5) 0.004(4) 0.011(4) 0.000(4)
C10 0.035(5) 0.040(5) 0.048(6) 0.010(4) 0.012(4) -0.014(4)
C11 0.026(4) 0.046(5) 0.058(6) -0.004(5) 0.004(4) -0.002(4)
C12 0.023(4) 0.025(4) 0.039(4) 0.003(3) -0.002(4) -0.009(3)
C13 0.045(5) 0.025(4) 0.040(5) -0.006(4) 0.008(4) 0.008(4)
C14 0.037(5) 0.030(4) 0.050(6) 0.001(4) 0.010(4) 0.007(4)
C15 0.048(6) 0.053(6) 0.043(5) -0.009(5) -0.003(5) 0.010(5)
C16 0.040(5) 0.043(5) 0.036(5) -0.003(4) -0.004(4) 0.006(4)
C17 0.027(4) 0.026(4) 0.040(5) 0.003(4) 0.004(4) 0.002(3)
C18 0.030(4) 0.032(4) 0.029(4) 0.004(3) -0.001(4) 0.006(3)
C19 0.040(5) 0.042(5) 0.040(5) 0.011(4) 0.004(4) 0.011(4)
C20 0.032(5) 0.063(7) 0.044(6) 0.012(5) 0.003(4) 0.020(5)
C21 0.036(5) 0.042(5) 0.045(6) 0.000(4) 0.007(4) 0.017(4)
C22 0.035(5) 0.027(4) 0.036(5) -0.004(4) 0.006(4) 0.001(3)
C23 0.035(6) 0.033(5) 0.036(6) -0.002(4) 0.001(4) -0.001(4)
C24 0.038(5) 0.038(5) 0.040(5) 0.002(4) 0.002(4) -0.003(4)
C25 0.041(5) 0.038(5) 0.041(5) 0.002(4) 0.005(4) -0.001(4)
C26 0.044(4) 0.043(4) 0.044(4) 0.000(3) 0.003(3) -0.003(3)
C27 0.026(5) 0.027(5) 0.030(5) 0.003(4) 0.003(4) -0.005(4)
C28 0.049(4) 0.041(4) 0.037(4) 0.001(3) 0.005(3) 0.000(3)
C29 0.046(5) 0.043(5) 0.044(5) -0.006(4) 0.002(4) 0.000(4)
C30 0.031(5) 0.031(5) 0.033(5) -0.001(4) -0.001(4) -0.003(4)
P1 0.0507(16) 0.0337(13) 0.078(2) 0.0071(14) 0.0087(15) -0.0061(12)
F1 0.066(4) 0.069(5) 0.178(9) 0.055(5) -0.009(5) -0.033(4)
F2 0.081(5) 0.061(4) 0.086(5) 0.030(4) -0.006(4) -0.024(4)
F3 0.112(6) 0.063(5) 0.119(7) -0.043(5) 0.019(5) -0.011(4)
F4 0.064(4) 0.053(4) 0.079(4) -0.007(3) 0.002(3) -0.017(3)
F5 0.076(5) 0.064(4) 0.119(6) 0.043(4) 0.003(4) 0.010(4)
F6 0.087(5) 0.078(5) 0.094(5) 0.016(4) 0.034(4) 0.032(4)
N3A 0.030(6) 0.029(5) 0.032(5) 0.002(4) 0.001(4) -0.003(4)
C27A 0.032(6) 0.033(6) 0.031(6) 0.006(4) 0.001(4) 0.000(4)
C24A 0.039(5) 0.037(5) 0.036(5) -0.002(4) 0.001(4) -0.001(4)
C25A 0.046(6) 0.045(6) 0.040(6) -0.004(4) 0.003(4) -0.002(4)
C30A 0.042(6) 0.037(6) 0.040(6) -0.003(4) -0.002(4) 0.001(4)
C29A 0.041(6) 0.040(5) 0.042(6) 0.003(4) 0.002(4) -0.002(4)
C23A 0.027(6) 0.023(5) 0.025(5) 0.001(4) 0.005(4) -0.002(4)

loop_
_atom_type_symbol
_atom_type_description
_atom_type_scat_dispersion_real
_atom_type_scat_dispersion_imag
_atom_type_scat_source
C C 0.0033 0.0016 'International Tables Vol C Tables 4.2.6.8 and 6.1.1.4'
H H 0.0000 0.0000 'International Tables Vol C Tables 4.2.6.8 and 6.1.1.4'
F F 0.0171 0.0103 'International Tables Vol C Tables 4.2.6.8 and 6.1.1.4'
Ir Ir -1.4442 7.9887 'International Tables Vol C Tables 4.2.6.8 and 6.1.1.4'
N N 0.0061 0.0033 'International Tables Vol C Tables 4.2.6.8 and 6.1.1.4'
P P 0.1023 0.0942 'International Tables Vol C Tables 4.2.6.8 and 6.1.1.4'

loop_
_geom_angle_atom_site_label_1
_geom_angle_atom_site_label_2
_geom_angle_atom_site_label_3
_geom_angle
N1 Ir1 N2 90.8(3)
N1 Ir1 N4 95.7(2)
N1 Ir1 N5 172.3(3)
N2 Ir1 N4 75.3(2)
N5 Ir1 N2 96.4(3)
N5 Ir1 N4 88.9(2)
C7 Ir1 N1 81.1(3)
C7 Ir1 N2 96.3(3)
C7 Ir1 N4 171.0(3)
C7 Ir1 N5 95.2(3)
C7 Ir1 C12 88.4(3)
C12 Ir1 N1 92.8(3)
C12 Ir1 N2 174.5(3)
C12 Ir1 N4 100.2(3)
C12 Ir1 N5 80.3(3)
C1 N1 Ir1 126.0(6)
C1 N1 C5 118.4(7)
C5 N1 Ir1 115.3(5)
N3 N2 Ir1 117.3(8)
N3 N2 C30 99.1(10)
C30 N2 Ir1 143.5(7)
C27A N2 Ir1 113.6(9)
C23A N2 Ir1 119.3(7)
C23A N2 C27A 127.0(11)
N2 N3 C27 114.7(6)
N2 N3 C28 119(2)
C28 N3 C27 126(2)
C23 N4 Ir1 124.5(7)
C23 N4 C27 120.1(9)
C27 N4 Ir1 115.2(4)
N3A N4 Ir1 116.6(5)
C30A N4 Ir1 140.4(12)
C30A N4 N3A 103.0(12)
C18 N5 Ir1 116.1(5)
C22 N5 Ir1 124.7(6)
C22 N5 C18 119.2(7)
N1 C1 H1 118.2
N1 C1 C2 123.6(9)
C2 C1 H1 118.2
C1 C2 H2 120.9
C1 C2 C3 118.1(9)
C3 C2 H2 120.9
C2 C3 H3 120.1
C4 C3 C2 119.7(9)
C4 C3 H3 120.1
C3 C4 H4 119.7
C3 C4 C5 120.5(9)
C5 C4 H4 119.7
N1 C5 C4 119.5(8)
N1 C5 C6 113.3(7)
C4 C5 C6 127.2(8)
C7 C6 C5 116.0(7)
C11 C6 C5 122.5(8)
C11 C6 C7 121.4(8)
C6 C7 Ir1 113.7(6)
C8 C7 Ir1 128.7(6)
C8 C7 C6 117.4(7)
C7 C8 H8 119.7
C9 C8 C7 120.6(8)
C9 C8 H8 119.7
C8 C9 H9 119.8
C10 C9 C8 120.4(8)
C10 C9 H9 119.8
C9 C10 H10 119.6
C11 C10 C9 120.7(8)
C11 C10 H10 119.6
C6 C11 H11 120.3
C10 C11 C6 119.3(8)
C10 C11 H11 120.3
C13 C12 Ir1 127.8(6)
C13 C12 C17 118.5(8)
C17 C12 Ir1 113.6(6)
C12 C13 H13 119.6
C14 C13 C12 120.8(9)
C14 C13 H13 119.6
C13 C14 H14 119.5
C13 C14 C15 120.9(8)
C15 C14 H14 119.5
C14 C15 H15 120.6
C16 C15 C14 118.8(9)
C16 C15 H15 120.6
C15 C16 H16 119.7
C15 C16 C17 120.5(8)
C17 C16 H16 119.7
C12 C17 C18 115.9(7)
C16 C17 C12 120.4(8)
C16 C17 C18 123.6(8)
N5 C18 C17 114.0(7)
N5 C18 C19 120.1(8)
C19 C18 C17 125.9(8)
C18 C19 H19 120.1
C18 C19 C20 119.9(9)
C20 C19 H19 120.1
C19 C20 H20 120.5
C21 C20 C19 119.0(8)
C21 C20 H20 120.5
C20 C21 H21 120.1
C22 C21 C20 119.7(8)
C22 C21 H21 120.1
N5 C22 C21 122.1(8)
N5 C22 H22 118.9
C21 C22 H22 118.9
N4 C23 H23 118.8
N4 C23 C24 122.4(12)
C24 C23 H23 118.8
C23 C24 H24 120.6
C25 C24 C23 118.8(15)
C25 C24 H24 120.6
C24 C25 H25 121.6
C26 C25 C24 116.7(14)
C26 C25 H25 121.6
C25 C26 H26 118.0
C25 C26 C27 123.9(9)
C27 C26 H26 118.0
N3A C26 H26A 130.4
N3A C26 C29A 99.2(12)
C29A C26 H26A 130.4
N4 C27 N3 117.4(9)
N4 C27 C26 117.8(7)
C26 C27 N3 124.8(10)
N3 C28 H28 128.9
N3 C28 C29 102.3(15)
C29 C28 H28 128.9
C27A C28 H28A 116.7
C25A C28 H28A 116.7
C25A C28 C27A 127(2)
C28 C29 H29 127.3
C28 C29 C30 105.3(10)
C30 C29 H29 127.3
N2 C30 C29 114.3(10)
N2 C30 H30 122.9
C29 C30 H30 122.9
F1 P1 F2 89.2(4)
F1 P1 F5 89.9(4)
F2 P1 F5 179.1(4)
F3 P1 F1 89.6(5)
F3 P1 F2 89.8(4)
F3 P1 F5 90.6(4)
F4 P1 F1 178.5(5)
F4 P1 F2 90.8(4)
F4 P1 F3 88.9(4)
F4 P1 F5 90.1(4)
F4 P1 F6 91.3(4)
F6 P1 F1 90.2(5)
F6 P1 F2 89.5(4)
F6 P1 F3 179.3(5)
F6 P1 F5 90.1(4)
C26 N3A N4 118.8(11)
C27A N3A N4 116.1(14)
C27A N3A C26 125.1(18)
C28 C27A N2 111(3)
N3A C27A N2 118.1(10)
N3A C27A C28 131(3)
C25A C24A H24A 119.6
C23A C24A H24A 119.6
C23A C24A C25A 120.8(16)
C28 C25A C24A 117.3(13)
C28 C25A H25A 121.3
C24A C25A H25A 121.3
N4 C30A H30A 126.3
N4 C30A C29A 107.4(16)
C29A C30A H30A 126.3
C26 C29A C30A 111.5(14)
C26 C29A H29A 124.2
C30A C29A H29A 124.2
N2 C23A C24A 117.3(15)
N2 C23A H23A 121.3
C24A C23A H23A 121.3

loop_
_geom_bond_atom_site_label_1
_geom_bond_atom_site_label_2
_geom_bond_distance
Ir1 N1 2.041(6)
Ir1 N2 2.131(6)
Ir1 N4 2.136(6)
Ir1 N5 2.046(6)
Ir1 C7 2.010(8)
Ir1 C12 2.033(8)
N1 C1 1.342(10)
N1 C5 1.383(10)
N2 N3 1.33(3)
N2 C30 1.3401(11)
N2 C27A 1.42(5)
N2 C23A 1.354(18)
N3 C27 1.43(3)
N3 C28 1.3400(11)
N4 C23 1.3399(11)
N4 C27 1.3400(11)
N4 N3A 1.365(18)
N4 C30A 1.3400(11)
N5 C18 1.364(10)
N5 C22 1.356(10)
C1 H1 0.9300
C1 C2 1.357(12)
C2 H2 0.9300
C2 C3 1.392(13)
C3 H3 0.9300
C3 C4 1.358(13)
C4 H4 0.9300
C4 C5 1.387(11)
C5 C6 1.462(11)
C6 C7 1.417(11)
C6 C11 1.396(11)
C7 C8 1.409(10)
C8 H8 0.9300
C8 C9 1.392(11)
C9 H9 0.9300
C9 C10 1.386(12)
C10 H10 0.9300
C10 C11 1.378(12)
C11 H11 0.9300
C12 C13 1.390(11)
C12 C17 1.409(11)
C13 H13 0.9300
C13 C14 1.378(12)
C14 H14 0.9300
C14 C15 1.411(12)
C15 H15 0.9300
C15 C16 1.375(12)
C16 H16 0.9300
C16 C17 1.403(12)
C17 C18 1.458(11)
C18 C19 1.386(11)
C19 H19 0.9300
C19 C20 1.393(12)
C20 H20 0.9300
C20 C21 1.367(12)
C21 H21 0.9300
C21 C22 1.365(11)
C22 H22 0.9300
C23 H23 0.9300
C23 C24 1.3800(11)
C24 H24 0.9300
C24 C25 1.3800(11)
C25 H25 0.9300
C25 C26 1.359(18)
C26 H26 0.9300
C26 H26A 0.9300
C26 C27 1.3801(11)
C26 N3A 1.3401(11)
C26 C29A 1.3802(11)
C28 H28 0.9300
C28 H28A 0.9300
C28 C29 1.3801(11)
C28 C27A 1.3800(11)
C28 C25A 1.3800(8)
C29 H29 0.9300
C29 C30 1.3801(11)
C30 H30 0.9300
P1 F1 1.594(7)
P1 F2 1.595(7)
P1 F3 1.593(7)
P1 F4 1.576(6)
P1 F5 1.609(7)
P1 F6 1.582(7)
N3A C27A 1.34(4)
C24A H24A 0.9300
C24A C25A 1.3800(8)
C24A C23A 1.3800(11)
C25A H25A 0.9300
C30A H30A 0.9300
C30A C29A 1.42(3)
C29A H29A 0.9300
C23A H23A 0.9300
